data_2000242
loop_
_publ_author_name
'King, Jnr, J. A.'
'Bryant, Jnr, G. L.'

_publ_section_title
;
 Structures of two <i>N</i>-acyl triethyl ammonium salts and one simple
 triethyl ammonium salt
;
_journal_issue 10
_journal_name_full 'Acta Crystallographica Section C'
_journal_page_first 2249
_journal_page_last 2252
_journal_paper_doi 10.1107/S0108270191005152
_journal_volume 47
_journal_year 1991
_chemical_formula_moiety 'C6 H16 N1,C24 H20 B1'
_chemical_formula_sum 'C30 H36 B N'
_chemical_formula_weight 421.4
_space_group_crystal_system monoclinic
_space_group_IT_number 11
_space_group_name_Hall '-P 2yb'
_space_group_name_H-M_alt 'P 1 21/m 1'
_cell_angle_alpha 90
_cell_angle_beta 109.71(3)
_cell_angle_gamma 90
_cell_formula_units_Z 2
_cell_length_a 9.282(2)
_cell_length_b 14.338(6)
_cell_length_c 9.551(4)
_cell_volume 1196.6(8)
_diffrn_radiation_type Mo
_diffrn_radiation_wavelength 0.71069
_exptl_absorpt_coefficient_mu 0.061
_exptl_crystal_density_diffrn 1.170
_exptl_crystal_F_000 456
_cod_data_source_file cr0304.cif
_cod_data_source_block cr0304c
_cod_depositor_comments
;
 Marking atoms 'C(17)', 'C(19)', 'H(17A)', 'H(17B)', 'H(19A)', 'H(19B)',
 'H(19C)' and 'C(18)', 'C(20)', 'H(18A)', 'H(18B)', 'H(20A)', 'H(20B)',
 'H(20C)' as belonging to disorder sites '1' and '2' with the occupancies
 of 0.52(1) and 0.48(1) respectively after consulting the original
 publication.

 Antanas Vaitkus,
 2018-01-30
;
_cod_original_cell_volume 1196.7
_cod_original_formula_sum 'C30 H36 B1 N1'
_cod_database_code 2000242

loop_
_space_group_symop_id
_space_group_symop_operation_xyz
1 x,y,z
2 -x,y+1/2,-z
3 -x,-y,-z
4 x,-y+1/2,z

loop_
_atom_site_label
_atom_site_fract_x
_atom_site_fract_y
_atom_site_fract_z
_atom_site_occupancy
_atom_site_disorder_group
_atom_site_U_iso_or_equiv
N(1) .1185(4) .2500 .3336(4) 1 . .0250(10)
B(1) -.1792(6) .2500 .6912(6) 1 . .028(2)
C(1) -.2544(4) .1586(3) .7459(3) 1 . .0260(10)
C(2) -.1884(5) .1184(3) .8856(4) 1 . .040(2)
C(3) -.2528(6) .0438(3) .9350(5) 1 . .051(2)
C(4) -.3891(5) .0061(3) .8456(5) 1 . .047(2)
C(5) -.4598(4) .0437(3) .7068(5) 1 . .044(2)
C(6) -.3934(4) .1186(3) .6603(4) 1 . .037(2)
C(7) -.2183(5) .2500 .5093(6) 1 . .036(2)
C(8) -.2316(4) .3317(4) .4282(4) 1 . .052(2)
C(9) -.2607(5) .3314(5) .2745(5) 1 . .075(3)
C(10) -.2715(7) .2500 .1982(8) 1 . .078(4)
C(11) .0095(5) .2500 .7603(5) 1 . .020(2)
C(12) .0960(4) .1694(3) .7825(5) 1 . .039(2)
C(13) .2534(4) .1685(3) .8228(5) 1 . .042(2)
C(14) .3336(5) .2500 .8427(5) 1 . .025(2)
C(15) .3490(6) .2500 .2498(5) 1 . .036(2)
C(16) .1803(7) .2500 .2061(6) 1 . .087(4)
C(17) .1472(8) .1580(5) .4000(10) 0.52(1) 1 .023(2)
C(18) .1764(9) .1752(6) .4646(10) 0.48(1) 2 .028(2)
C(19) .0909(9) .0840(6) .2807(9) 0.52(1) 1 .042(3)
C(20) .1458(10) .0741(6) .4117(9) 0.48(1) 2 .039(3)
H(1A) .0158 .2500 .2925 1 . .080
H(15A) .3743 .2500 .1602 1 . .080
H(15B) .3910 .3047 .3070 1 . .080
H(16A) .1213 .2032 .1393 1 . .080
H(17A) .0948 .1536 .4709 0.52(1) 1 .080
H(17B) .2557 .1532 .4498 0.52(1) 1 .080
H(2A) -.0962 .1464 .9506 1 . .080
H(3A) -.1996 .0170 1.0306 1 . .080
H(4A) -.4351 -.0454 .8790 1 . .080
H(5A) -.5560 .0193 .6434 1 . .080
H(6A) -.4428 .148 .5634 1 . .080
H(8A) -.2244 .3914 .4759 1 . .080
H(9A) -.2671 .3903 .2251 1 . .080
H(10A) -.2922 .2500 .0927 1 . .080
H(12A) .0444 .1104 .7728 1 . .080
H(13A) .3076 .1103 .8360 1 . .080
H(14A) .4433 .2500 .8727 1 . .080
H(19A) .1088 .0218 .3200 0.52(1) 1 .080
H(19B) -.0169 .0932 .2317 0.52(1) 1 .080
H(19C) .1435 .0929 .2107 0.52(1) 1 .080
H(20A) .1784 .0276 .4883 0.48(1) 2 .080
H(20B) .0376 .0682 .3607 0.48(1) 2 .080
H(20C) .1992 .0654 .3423 0.48(1) 2 .080
H(18A) .1108 .2148 .4975 0.48(1) 2 .080
H(18B) .2524 .2124 .4432 0.48(1) 2 .080
